data_2003376
loop_
_publ_author_name
'Blake, A. J.'
'Dyson, P. J.'
'Gould, R. O.'
'Johnson, B. F. G.'
'Parsons, S.'

_publ_section_title
;
 The Twinned Crystal Structure of Bis(\h^6^-mesitylene)ruthenium(II)
 Tetrafluoroborate at 150 K
;
_journal_issue 4
_journal_name_full 'Acta Crystallographica Section C'
_journal_page_first 582
_journal_page_last 584
_journal_paper_doi 10.1107/S0108270194010206
_journal_volume 51
_journal_year 1995
_chemical_compound_source
;
The title compound was prepared according to the literature method
(Fischer & Boltcher, 1957) and well-formed
colourless octahedral crystals were grown by slow evaporation from
nitromethane at room temperature.
;
_chemical_formula_structural 'C18 H24 Ru 2+, 2B F4 -1'
_chemical_formula_sum 'C18 H24 B2 F8 Ru'
_chemical_formula_weight 515.06
_chemical_name_systematic
;
Bis(\h^6^-1,3,5-trimethylbenzene)ruthenium(II) tetrafluoroborate
;
_space_group_IT_number 205
_symmetry_cell_setting cubic
_symmetry_space_group_name_Hall '-P 2ac 2ab 3'
_symmetry_space_group_name_H-M 'P a -3'
_audit_creation_method SHELXL
_cell_angle_alpha 90.00
_cell_angle_beta 90.00
_cell_angle_gamma 90.00
_cell_formula_units_Z 4
_cell_length_a 12.636(3)
_cell_length_b 12.636(3)
_cell_length_c 12.636(3)
_cell_measurement_reflns_used 42
_cell_measurement_temperature 153.0(2)
_cell_measurement_theta_max 16
_cell_measurement_theta_min 15.5
_cell_volume 2017.6(8)
_computing_cell_refinement 'DIF4 (Stoe & Cie, 1990a)'
_computing_data_collection 'DIF4 (Stoe and Cie, 1990a)'
_computing_data_reduction 'REDU4 (Stoe & Cie, 1990b)'
_computing_molecular_graphics 'CAMERON (Pearce & Watkin, 1993)'
_computing_structure_refinement 'SHELXL93 (Sheldrick, 1993)'
_computing_structure_solution 'SHELXS86 (Sheldrick, 1990)'
_diffrn_ambient_temperature 153.0(2)
_diffrn_measurement_device 'Stoe Stadi-4 four-circle'
_diffrn_measurement_method
;
\w-2\q scans with \w-half-width (1.5 + 0.35tan\q)\%
;
_diffrn_radiation_monochromator graphite
_diffrn_radiation_source 'fine-focus sealed tube'
_diffrn_radiation_type MoK\a
_diffrn_radiation_wavelength 0.71073
_diffrn_reflns_av_R_equivalents 0.128
_diffrn_reflns_av_sigmaI/netI 0.0845
_diffrn_reflns_limit_h_max 15
_diffrn_reflns_limit_h_min 0
_diffrn_reflns_limit_k_max 15
_diffrn_reflns_limit_k_min 0
_diffrn_reflns_limit_l_max 15
_diffrn_reflns_limit_l_min 0
_diffrn_reflns_number 2050
_diffrn_reflns_theta_max 25.01
_diffrn_reflns_theta_min 2.79
_diffrn_standards_decay_% 1.9
_diffrn_standards_interval_time 60
_diffrn_standards_number 3
_exptl_absorpt_coefficient_mu 0.850
_exptl_absorpt_correction_T_max 0.574
_exptl_absorpt_correction_T_min 0.306
_exptl_absorpt_correction_type ' \y scans (North, Phillips & Mathews, 1968)'
_exptl_crystal_colour Colourless
_exptl_crystal_density_diffrn 1.696
_exptl_crystal_description Octahedron
_exptl_crystal_F_000 1032
_exptl_crystal_size_max 0.74
_exptl_crystal_size_mid 0.66
_exptl_crystal_size_min 0.66
_refine_diff_density_max 0.582
_refine_diff_density_min -1.227
_refine_ls_extinction_method none
_refine_ls_goodness_of_fit_all 1.171
_refine_ls_goodness_of_fit_obs 1.056
_refine_ls_matrix_type full
_refine_ls_number_parameters 46
_refine_ls_number_reflns 599
_refine_ls_number_restraints 0
_refine_ls_restrained_S_all 1.520
_refine_ls_restrained_S_obs 1.056
_refine_ls_R_factor_all 0.0601
_refine_ls_R_factor_obs 0.0412
_refine_ls_shift/esd_max 0.025
_refine_ls_shift/esd_mean 0.007
_refine_ls_structure_factor_coef Fsqd
_refine_ls_weighting_scheme
; calc w = 1/[\s^2^(F~o~^2^) + (0.0359P)^2^ + 3.2944P] where
P = (F~o~^2^+2F~c~^2^)/3
;
_refine_ls_wR_factor_all 0.1820
_refine_ls_wR_factor_obs 0.1102
_reflns_number_observed 491
_reflns_number_total 639
_reflns_observed_criterion >2sigma(I)
_cod_data_source_file mu1142.cif
_cod_data_source_block rumsbf
_cod_depositor_comments
;
The following automatic conversions were performed:

'_symmetry_cell_setting' value 'Cubic' changed to 'cubic' according
to /home/saulius/struct/CIF-dictionaries/cif_core.dic dictionary
named 'cif_core.dic' version 2.4.1 from
2010-06-29.

'_geom_bond_publ_flag' value 'Y' changed to 'y'
according to /home/saulius/struct/CIF-dictionaries/cif_core.dic
dictionary named 'cif_core.dic' version 2.4.1 from 2010-06-29 (7
times).

'_geom_angle_publ_flag' value 'Y' changed to 'y' according
to /home/saulius/struct/CIF-dictionaries/cif_core.dic dictionary
named 'cif_core.dic' version 2.4.1 from 2010-06-29 (6 times).

Automatic conversion script
Id: cif_fix_values 1715 2011-07-08 13:25:40Z adriana 
;
_cod_original_sg_symbol_H-M 'P a-3'
_cod_database_code 2003376

loop_
_symmetry_equiv_pos_as_xyz
'x, y, z'
'x+1/2, -y+1/2, -z'
'-x, y+1/2, -z+1/2'
'-x+1/2, -y, z+1/2'
'y, z, x'
'-y+1/2, -z, x+1/2'
'y+1/2, -z+1/2, -x'
'-y, z+1/2, -x+1/2'
'z, x, y'
'-z, x+1/2, -y+1/2'
'-z+1/2, -x, y+1/2'
'z+1/2, -x+1/2, -y'
'-x, -y, -z'
'-x-1/2, y-1/2, z'
'x, -y-1/2, z-1/2'
'x-1/2, y, -z-1/2'
'-y, -z, -x'
'y-1/2, z, -x-1/2'
'-y-1/2, z-1/2, x'
'y, -z-1/2, x-1/2'
'-z, -x, -y'
'z, -x-1/2, y-1/2'
'z-1/2, x, -y-1/2'
'-z-1/2, x-1/2, y'

loop_
_atom_site_aniso_label
_atom_site_aniso_U_11
_atom_site_aniso_U_12
_atom_site_aniso_U_13
_atom_site_aniso_U_22
_atom_site_aniso_U_23
_atom_site_aniso_U_33
Ru1 0.0169(4) 0.0001(2) 0.0001(2) 0.0169(4) 0.0001(2) 0.0169(4)
C1 0.034(3) -0.002(2) -0.004(2) 0.023(3) -0.002(2) 0.028(3)
C2 0.032(3) -0.005(2) -0.005(2) 0.036(3) -0.004(2) 0.021(3)
C3 0.054(4) 0.003(3) 0.003(2) 0.045(3) 0.002(3) 0.021(3)
F1 0.094(3) -0.034(2) -0.037(2) 0.061(2) 0.022(2) 0.062(3)
F2 0.0382(13) -0.0110(13) -0.0110(13) 0.0382(13) -0.0110(13) 0.0382(13)
B 0.030(2) 0.002(2) 0.002(2) 0.030(2) 0.002(2) 0.030(2)

loop_
_atom_site_label
_atom_site_occupancy
_atom_site_fract_x
_atom_site_fract_y
_atom_site_fract_z
_atom_site_U_iso_or_equiv
_atom_site_thermal_displace_type
_atom_site_calc_flag
_atom_site_refinement_flags
_atom_site_type_symbol
Ru1 1 0.5000 0.5000 0.5000 0.0169(4) Uani d S Ru
C1 1 0.4878(4) 0.6198(4) 0.6268(4) 0.0284(11) Uani d . C
H1 1 0.4246(4) 0.6459(4) 0.6580(4) 0.034 Uiso calc R H
C2 1 0.5376(4) 0.5295(5) 0.6716(4) 0.0296(11) Uani d . C
C3 1 0.4915(4) 0.4767(5) 0.7675(5) 0.0401(15) Uani d . C
H31 1 0.5292(18) 0.5008(21) 0.8309(5) 0.048 Uiso calc R H
H32 1 0.4989(25) 0.3998(6) 0.7607(13) 0.048 Uiso calc R H
H33 1 0.4164(8) 0.4951(22) 0.7735(16) 0.048 Uiso calc R H
F1 1 0.2887(4) 0.2108(3) 0.3554(3) 0.0725(13) Uani d . F
F2 1 0.2010(2) 0.2010(2) 0.2010(2) 0.0382(13) Uani d S F
B 1 0.2645(5) 0.2645(5) 0.2645(5) 0.030(2) Uani d S B

loop_
_atom_type_symbol
_atom_type_description
_atom_type_scat_source
_atom_type_scat_dispersion_real
_atom_type_scat_dispersion_imag
C C 'International Tables Vol C Tables 4.2.6.8 and 6.1.1.4' 0.0033 0.001
H H 'International Tables Vol C Tables 4.2.6.8 and 6.1.1.4' 0.0000 0.000
B B 'International Tables Vol C Tables 4.2.6.8 and 6.1.1.4' 0.0013 0.000
F F 'International Tables Vol C Tables 4.2.6.8 and 6.1.1.4' 0.0171 0.010
Ru Ru 'International Tables Vol C Tables 4.2.6.8 and 6.1.1.4' -1.2594 0.

loop_
_geom_angle_atom_site_label_1
_geom_angle_atom_site_label_2
_geom_angle_atom_site_label_3
_geom_angle_site_symmetry_1
_geom_angle_site_symmetry_3
_geom_angle
_geom_angle_publ_flag
C1 Ru1 C1 21_666 17_666 66.5(2) ?
C1 Ru1 C1 21_666 13_666 66.5(2) ?
C1 Ru1 C1 17_666 13_666 66.5(2) ?
C1 Ru1 C1 21_666 9 180.0 ?
C1 Ru1 C1 17_666 9 113.5(2) ?
C1 Ru1 C1 13_666 9 113.5(2) ?
C1 Ru1 C1 21_666 5 113.5(2) ?
C1 Ru1 C1 17_666 5 180.0 ?
C1 Ru1 C1 13_666 5 113.5(2) ?
C1 Ru1 C1 9 5 66.5(2) ?
C1 Ru1 C1 21_666 . 113.5(2) ?
C1 Ru1 C1 17_666 . 113.5(2) ?
C1 Ru1 C1 13_666 . 180.0 ?
C1 Ru1 C1 9 . 66.5(2) ?
C1 Ru1 C1 5 . 66.5(2) ?
C1 Ru1 C2 21_666 21_666 37.1(2) ?
C1 Ru1 C2 17_666 21_666 36.8(2) ?
C1 Ru1 C2 13_666 21_666 78.6(2) ?
C1 Ru1 C2 9 21_666 142.9(2) ?
C1 Ru1 C2 5 21_666 143.2(2) ?
C1 Ru1 C2 . 21_666 101.4(2) ?
C1 Ru1 C2 21_666 17_666 78.6(2) ?
C1 Ru1 C2 17_666 17_666 37.1(2) ?
C1 Ru1 C2 13_666 17_666 36.8(2) ?
C1 Ru1 C2 9 17_666 101.4(2) ?
C1 Ru1 C2 5 17_666 142.9(2) ?
C1 Ru1 C2 . 17_666 143.2(2) ?
C2 Ru1 C2 21_666 17_666 66.6(2) ?
C1 Ru1 C2 21_666 13_666 36.8(2) ?
C1 Ru1 C2 17_666 13_666 78.6(2) ?
C1 Ru1 C2 13_666 13_666 37.1(2) ?
C1 Ru1 C2 9 13_666 143.2(2) ?
C1 Ru1 C2 5 13_666 101.4(2) ?
C1 Ru1 C2 . 13_666 142.9(2) ?
C2 Ru1 C2 21_666 13_666 66.6(2) ?
C2 Ru1 C2 17_666 13_666 66.6(2) ?
C1 Ru1 C2 21_666 . 143.3(2) ?
C1 Ru1 C2 17_666 . 101.4(2) ?
C1 Ru1 C2 13_666 . 142.9(2) ?
C1 Ru1 C2 9 . 36.8(2) ?
C1 Ru1 C2 5 . 78.6(2) ?
C1 Ru1 C2 . . 37.1(2) ?
C2 Ru1 C2 21_666 . 113.4(2) ?
C2 Ru1 C2 17_666 . 113.4(2) ?
C2 Ru1 C2 13_666 . 180.0 ?
C1 Ru1 C2 21_666 5 101.4(2) ?
C1 Ru1 C2 17_666 5 142.9(2) ?
C1 Ru1 C2 13_666 5 143.3(2) ?
C1 Ru1 C2 9 5 78.6(2) ?
C1 Ru1 C2 5 5 37.1(2) ?
C1 Ru1 C2 . 5 36.7(2) ?
C2 Ru1 C2 21_666 5 113.4(2) ?
C2 Ru1 C2 17_666 5 180.0 ?
C2 Ru1 C2 13_666 5 113.4(2) ?
C2 Ru1 C2 . 5 66.6(2) ?
C1 Ru1 C2 21_666 9 142.9(2) ?
C1 Ru1 C2 17_666 9 143.3(2) ?
C1 Ru1 C2 13_666 9 101.4(2) ?
C1 Ru1 C2 9 9 37.1(2) ?
C1 Ru1 C2 5 9 36.8(2) ?
C1 Ru1 C2 . 9 78.6(2) ?
C2 Ru1 C2 21_666 9 180.0 ?
C2 Ru1 C2 17_666 9 113.4(2) ?
C2 Ru1 C2 13_666 9 113.4(2) ?
C2 Ru1 C2 . 9 66.6(2) ?
C2 Ru1 C2 5 9 66.6(2) ?
C2 C1 C2 5 . 121.9(5) y
C2 C1 Ru1 5 . 73.2(3) ?
C2 C1 Ru1 . . 73.0(3) ?
C1 C2 C1 9 . 118.0(5) y
C1 C2 C3 9 . 121.4(6) y
C1 C2 C3 . . 120.5(5) y
C1 C2 Ru1 9 . 70.0(3) ?
C1 C2 Ru1 . . 69.9(3) ?
C3 C2 Ru1 . . 128.5(4) ?
F1 B F1 9 5 109.9(4) ?
F1 B F1 9 . 109.9(4) y
F1 B F1 5 . 109.9(4) ?
F1 B F2 9 . 109.1(5) ?
F1 B F2 5 . 109.1(5) ?
F1 B F2 . . 109.1(5) y

loop_
_geom_bond_atom_site_label_1
_geom_bond_atom_site_label_2
_geom_bond_site_symmetry_2
_geom_bond_distance
_geom_bond_publ_flag
Ru1 C1 21_666 2.209(5) ?
Ru1 C1 17_666 2.209(5) ?
Ru1 C1 13_666 2.209(5) ?
Ru1 C1 9 2.209(5) ?
Ru1 C1 5 2.209(5) ?
Ru1 C1 . 2.209(5) y
Ru1 C2 21_666 2.251(5) ?
Ru1 C2 17_666 2.251(5) ?
Ru1 C2 13_666 2.251(5) ?
Ru1 C2 . 2.251(5) y
Ru1 C2 5 2.251(5) ?
Ru1 C2 9 2.251(5) ?
C1 C2 5 1.407(8) y
C1 C2 . 1.420(9) y
C2 C1 9 1.407(8) ?
C2 C3 . 1.500(8) y
F1 B . 1.368(5) y
F2 B . 1.390(12) y
B F1 9 1.368(5) ?
B F1 5 1.368(5) ?

loop_
_geom_torsion_atom_site_label_1
_geom_torsion_atom_site_label_2
_geom_torsion_atom_site_label_3
_geom_torsion_atom_site_label_4
_geom_torsion_site_symmetry_1
_geom_torsion_site_symmetry_4
_geom_torsion
C1 Ru1 C1 C2 21_666 5 -77.2(3)
C1 Ru1 C1 C2 17_666 5 -150.6(3)
C1 Ru1 C1 C2 13_666 5 -154.(3)
C1 Ru1 C1 C2 9 5 102.8(3)
C1 Ru1 C1 C2 5 5 29.4(3)
C2 Ru1 C1 C2 21_666 5 -114.1(3)
C2 Ru1 C1 C2 17_666 5 180.001(2)
C2 Ru1 C1 C2 13_666 5 -48.0(5)
C2 Ru1 C1 C2 . 5 132.0(5)
C2 Ru1 C1 C2 5 5 0.000(2)
C2 Ru1 C1 C2 9 5 65.9(3)
C1 Ru1 C1 C2 21_666 . 150.9(3)
C1 Ru1 C1 C2 17_666 . 77.4(3)
C1 Ru1 C1 C2 13_666 . 74.(4)
C1 Ru1 C1 C2 9 . -29.1(3)
C1 Ru1 C1 C2 5 . -102.6(3)
C2 Ru1 C1 C2 21_666 . 114.0(3)
C2 Ru1 C1 C2 17_666 . 48.0(5)
C2 Ru1 C1 C2 13_666 . 180.000(2)
C2 Ru1 C1 C2 . . 0.000(2)
C2 Ru1 C1 C2 5 . -132.0(5)
C2 Ru1 C1 C2 9 . -66.0(3)
C2 C1 C2 C1 5 9 -4.4(10)
Ru1 C1 C2 C1 . 9 52.6(5)
C2 C1 C2 C3 5 . 179.4(4)
Ru1 C1 C2 C3 . . -123.6(5)
C2 C1 C2 Ru1 5 . -57.0(5)
Ru1 C1 C2 Ru1 . . 0.0000(10)
C1 Ru1 C2 C1 21_666 9 180.000(2)
C1 Ru1 C2 C1 17_666 9 114.2(3)
C1 Ru1 C2 C1 13_666 9 48.2(5)
C1 Ru1 C2 C1 9 9 0.000(2)
C1 Ru1 C2 C1 5 9 -65.8(3)
C1 Ru1 C2 C1 . 9 -131.8(5)
C2 Ru1 C2 C1 21_666 9 150.7(3)
C2 Ru1 C2 C1 17_666 9 77.3(3)
C2 Ru1 C2 C1 13_666 9 -16.(17)
C2 Ru1 C2 C1 5 9 -102.7(3)
C2 Ru1 C2 C1 9 9 -29.3(3)
C1 Ru1 C2 C1 21_666 . -48.2(5)
C1 Ru1 C2 C1 17_666 . -114.1(3)
C1 Ru1 C2 C1 13_666 . 180.002(2)
C1 Ru1 C2 C1 9 . 131.8(5)
C1 Ru1 C2 C1 5 . 65.9(3)
C1 Ru1 C2 C1 . . 0.000(2)
C2 Ru1 C2 C1 21_666 . -77.5(3)
C2 Ru1 C2 C1 17_666 . -151.0(3)
C2 Ru1 C2 C1 13_666 . 116.(17)
C2 Ru1 C2 C1 5 . 29.0(3)
C2 Ru1 C2 C1 9 . 102.5(3)
C1 Ru1 C2 C3 21_666 . 65.3(7)
C1 Ru1 C2 C3 17_666 . -0.6(6)
C1 Ru1 C2 C3 13_666 . -66.5(7)
C1 Ru1 C2 C3 9 . -114.7(7)
C1 Ru1 C2 C3 5 . 179.4(6)
C1 Ru1 C2 C3 . . 113.5(7)
C2 Ru1 C2 C3 21_666 . 36.0(7)
C2 Ru1 C2 C3 17_666 . -37.5(7)
C2 Ru1 C2 C3 13_666 . -130.(19)
C2 Ru1 C2 C3 5 . 142.5(7)
C2 Ru1 C2 C3 9 . -144.0(7)
